data_2201139
loop_
_publ_author_name
'Lautens, Mark'
'Lough, Alan J.'
'Fagnou, Keith'

_publ_section_title
;(1<i>R</i>,2<i>R</i>,5<i>R</i>,6<i>S</i>)-5,6-Bis(4-methoxybenzyloxymethyl)-2-(methylphenylamino)cyclohex-3-enyl
 4-bromobenzoate
;
_journal_issue 5
_journal_name_full 'Acta Crystallographica Section E'
_journal_page_first o542
_journal_page_last o543
_journal_paper_doi 10.1107/S1600536802006499
_journal_volume 58
_journal_year 2002
_chemical_formula_iupac 'C38 H40 Br N O6'
_chemical_formula_moiety 'C38 H40 Br N O6'
_chemical_formula_sum 'C38 H40 Br N O6'
_chemical_formula_weight 686.62
_chemical_name_systematic
;(1R,2R,5R,6S)-5,6-Bis(4-methoxybenzyloxymethyl)-2-(methylphenylamino)cyclohex-
3-enyl
 4-bromobenzoate
;
_space_group_IT_number 1
_symmetry_cell_setting triclinic
_symmetry_space_group_name_Hall 'P 1'
_symmetry_space_group_name_H-M 'P 1'
_atom_sites_solution_hydrogens geom
_atom_sites_solution_primary direct
_atom_sites_solution_secondary difmap
_cell_angle_alpha 90.9060(10)
_cell_angle_beta 91.9660(11)
_cell_angle_gamma 90.0940(14)
_cell_formula_units_Z 2
_cell_length_a 7.8180(2)
_cell_length_b 11.2850(3)
_cell_length_c 18.6830(5)
_cell_measurement_reflns_used 5733
_cell_measurement_temperature 150.0(10)
_cell_measurement_theta_max 25.0
_cell_measurement_theta_min 2.5
_cell_volume 1647.15(8)
_computing_cell_refinement 'DENZO-SMN (Otwinowski & Minor, 1997)'
_computing_data_collection 'COLLECT (Nonius, 1997-2001)'
_computing_data_reduction DENZO-SMN
_computing_molecular_graphics SHELXTL
_computing_publication_material SHELXTL
_computing_structure_refinement SHELXTL
_computing_structure_solution 'SHELXTL (Sheldrick, 1999)'
_diffrn_ambient_temperature 150.0(10)
_diffrn_detector_area_resol_mean 9
_diffrn_measured_fraction_theta_full 0.995
_diffrn_measured_fraction_theta_max 0.995
_diffrn_measurement_device_type 'Nonius KappaCCD'
_diffrn_measurement_method '\f scans, and \w scans with \k offsets'
_diffrn_radiation_monochromator graphite
_diffrn_radiation_source 'fine-focus sealed tube'
_diffrn_radiation_type MoK\a
_diffrn_radiation_wavelength 0.71070
_diffrn_reflns_av_R_equivalents 0.081
_diffrn_reflns_av_sigmaI/netI 0.096
_diffrn_reflns_limit_h_max 9
_diffrn_reflns_limit_h_min -9
_diffrn_reflns_limit_k_max 13
_diffrn_reflns_limit_k_min -13
_diffrn_reflns_limit_l_max 22
_diffrn_reflns_limit_l_min -22
_diffrn_reflns_number 19157
_diffrn_reflns_theta_full 25.04
_diffrn_reflns_theta_max 25.0
_diffrn_reflns_theta_min 2.6
_diffrn_standards_decay_% 0
_diffrn_standards_number 0
_exptl_absorpt_coefficient_mu 1.296
_exptl_absorpt_correction_T_max 0.926
_exptl_absorpt_correction_T_min 0.729
_exptl_absorpt_correction_type multi-scan
_exptl_absorpt_process_details '(DENZO-SMN; Otwinowski & Minor, 1997)'
_exptl_crystal_colour colourless
_exptl_crystal_density_diffrn 1.384
_exptl_crystal_density_method 'not measured'
_exptl_crystal_description plate
_exptl_crystal_F_000 716
_exptl_crystal_size_max 0.26
_exptl_crystal_size_mid 0.12
_exptl_crystal_size_min 0.06
_refine_diff_density_max 1.854
_refine_diff_density_min -0.407
_refine_ls_abs_structure_details 'Flack (1983)'
_refine_ls_abs_structure_Flack 0.010(9)
_refine_ls_extinction_coef 0.0064(10)
_refine_ls_extinction_expression Fc^*^=kFc[1+0.001xFc^2^\l^3^/sin(2\q)]^-1/4^
_refine_ls_extinction_method SHELXL97
_refine_ls_goodness_of_fit_ref 1.033
_refine_ls_hydrogen_treatment constr
_refine_ls_matrix_type full
_refine_ls_number_parameters 836
_refine_ls_number_reflns 10534
_refine_ls_number_restraints 3
_refine_ls_restrained_S_all 1.032
_refine_ls_R_factor_all 0.082
_refine_ls_R_factor_gt 0.060
_refine_ls_shift/su_max 0.001
_refine_ls_shift/su_mean 0.000
_refine_ls_structure_factor_coef Fsqd
_refine_ls_weighting_details 'calc w = 1/[\s^2^(Fo^2^)+(0.0675P)^2^+0.8421P] where P = (Fo^2^+2Fc^2^)/3'
_refine_ls_weighting_scheme calc
_refine_ls_wR_factor_gt 0.137
_refine_ls_wR_factor_ref 0.150
_reflns_number_gt 8339
_reflns_number_total 10534
_reflns_threshold_expression I>2\s(I)
_cod_data_source_file na6147.cif
_cod_data_source_block I
_cod_depositor_comments
;
The following automatic conversions were performed:
'_symmetry_cell_setting' value 'Triclinic' changed to 'triclinic'
according to '/home/saulius/struct/CIF-dictionaries/cif_core.dic'
dictionary named 'cif_core.dic' version 2.4.1 from 2010-06-29.

Automatic conversion script
Id: cif_fix_enum 1527 2010-12-29 10:47:43Z saulius 

The following automatic conversions were performed:

'_symmetry_cell_setting' value 'Triclinic' changed to 'triclinic'
according to /home/saulius/struct/CIF-dictionaries/cif_core.dic
dictionary named 'cif_core.dic' version 2.4.1 from 2010-06-29.

Automatic conversion script
Id: cif_fix_values 1715 2011-07-08 13:25:40Z adriana 
;
_cod_database_code 2201139
_cod_database_fobs_code 2201139

loop_
_symmetry_equiv_pos_as_xyz
'x, y, z'

loop_
_atom_site_label
_atom_site_fract_x
_atom_site_fract_y
_atom_site_fract_z
_atom_site_U_iso_or_equiv
_atom_site_adp_type
_atom_site_calc_flag
_atom_site_refinement_flags
_atom_site_occupancy
_atom_site_disorder_assembly
_atom_site_disorder_group
_atom_site_type_symbol
Br1A 0.42758(8) 0.12021(5) 0.99509(4) 0.0492(2) Uani d . 1 . . Br
C1A 0.0218(7) 0.5099(5) 0.6636(3) 0.0248(12) Uani d . 1 . . C
H1AA -0.0409 0.4468 0.6351 0.030 Uiso calc R 1 . . H
C2A 0.1431(7) 0.5734(5) 0.6145(3) 0.0266(12) Uani d . 1 . . C
H2AA 0.2125 0.5099 0.5915 0.032 Uiso calc R 1 . . H
C3A 0.0339(7) 0.6298(5) 0.5528(3) 0.0278(13) Uani d . 1 . . C
H3AA -0.0030 0.5631 0.5199 0.033 Uiso calc R 1 . . H
C4A -0.1281(7) 0.6866(6) 0.5788(3) 0.0288(15) Uani d . 1 . . C
H4AA -0.1873 0.7391 0.5474 0.035 Uiso calc R 1 . . H
C5A -0.1932(7) 0.6683(5) 0.6422(3) 0.0265(12) Uani d . 1 . . C
H5AA -0.2981 0.7059 0.6529 0.032 Uiso calc R 1 . . H
C6A -0.1091(7) 0.5909(5) 0.6983(3) 0.0233(13) Uani d . 1 . . C
H6AA -0.0459 0.6439 0.7335 0.028 Uiso calc R 1 . . H
N7A -0.2374(6) 0.5255(4) 0.7371(2) 0.0251(10) Uani d . 1 . . N
C8A -0.3391(7) 0.4408(6) 0.6934(3) 0.0334(14) Uani d . 1 . . C
H8AA -0.4541 0.4349 0.7123 0.050 Uiso calc R 1 . . H
H8AB -0.2840 0.3629 0.6947 0.050 Uiso calc R 1 . . H
H8AC -0.3473 0.4681 0.6438 0.050 Uiso calc R 1 . . H
C9A -0.2076(7) 0.4994(5) 0.8100(3) 0.0283(13) Uani d . 1 . . C
C10A -0.2763(8) 0.3981(5) 0.8399(3) 0.0319(14) Uani d . 1 . . C
H10A -0.3381 0.3431 0.8099 0.038 Uiso calc R 1 . . H
C11A -0.2562(9) 0.3762(6) 0.9127(4) 0.0434(17) Uani d . 1 . . C
H11A -0.3061 0.3074 0.9320 0.052 Uiso calc R 1 . . H
C12A -0.1632(8) 0.4545(6) 0.9572(3) 0.0380(15) Uani d . 1 . . C
H12A -0.1474 0.4389 1.0068 0.046 Uiso calc R 1 . . H
C13A -0.0949(8) 0.5541(6) 0.9289(4) 0.0338(15) Uani d . 1 . . C
H13A -0.0310 0.6073 0.9593 0.041 Uiso calc R 1 . . H
C14A -0.1165(7) 0.5794(5) 0.8565(3) 0.0271(14) Uani d . 1 . . C
H14A -0.0701 0.6502 0.8383 0.033 Uiso calc R 1 . . H
C15A 0.2706(7) 0.6548(5) 0.6536(3) 0.0290(13) Uani d . 1 . . C
H15A 0.3272 0.6110 0.6933 0.035 Uiso calc R 1 . . H
H15B 0.3598 0.6780 0.6202 0.035 Uiso calc R 1 . . H
O16A 0.1930(5) 0.7595(3) 0.6820(2) 0.0317(9) Uani d . 1 . . O
C17A 0.3116(8) 0.8250(5) 0.7280(3) 0.0341(14) Uani d . 1 . . C
H17A 0.2781 0.9096 0.7284 0.041 Uiso calc R 1 . . H
H17B 0.4272 0.8194 0.7082 0.041 Uiso calc R 1 . . H
C18A 0.3183(7) 0.7812(5) 0.8033(3) 0.0288(13) Uani d . 1 . . C
C19A 0.4231(8) 0.6881(6) 0.8256(4) 0.0310(15) Uani d . 1 . . C
H19A 0.4969 0.6529 0.7920 0.037 Uiso calc R 1 . . H
C20A 0.4245(8) 0.6449(6) 0.8941(4) 0.0345(16) Uani d . 1 . . C
H20A 0.4967 0.5807 0.9073 0.041 Uiso calc R 1 . . H
C21A 0.3185(9) 0.6970(7) 0.9435(3) 0.0435(17) Uani d . 1 . . C
C22A 0.2162(9) 0.7923(7) 0.9234(4) 0.0464(18) Uani d . 1 . . C
H22A 0.1462 0.8298 0.9576 0.056 Uiso calc R 1 . . H
C23A 0.2157(8) 0.8322(6) 0.8549(4) 0.0428(17) Uani d . 1 . . C
H23A 0.1434 0.8966 0.8419 0.051 Uiso calc R 1 . . H
O24A 0.3046(7) 0.6618(6) 1.0125(3) 0.0673(16) Uani d . 1 . . O
C25A 0.4154(14) 0.5709(10) 1.0377(5) 0.074(3) Uani d . 1 . . C
H25A 0.4047 0.5629 1.0895 0.111 Uiso calc R 1 . . H
H25B 0.5339 0.5912 1.0273 0.111 Uiso calc R 1 . . H
H25C 0.3842 0.4958 1.0135 0.111 Uiso calc R 1 . . H
C26A 0.1343(7) 0.7138(5) 0.5086(3) 0.0307(13) Uani d . 1 . . C
H26A 0.0631 0.7408 0.4672 0.037 Uiso calc R 1 . . H
H26B 0.1697 0.7841 0.5379 0.037 Uiso calc R 1 . . H
O27A 0.2811(5) 0.6528(4) 0.4843(2) 0.0382(11) Uani d . 1 . . O
C28A 0.3958(8) 0.7281(7) 0.4467(4) 0.0405(18) Uani d . 1 . . C
H28A 0.5107 0.6912 0.4475 0.049 Uiso calc R 1 . . H
H28B 0.4059 0.8051 0.4726 0.049 Uiso calc R 1 . . H
C29A 0.3412(7) 0.7501(5) 0.3709(3) 0.0311(14) Uani d . 1 . . C
C30A 0.3790(8) 0.6677(6) 0.3176(4) 0.0386(18) Uani d . 1 . . C
H30A 0.4317 0.5947 0.3302 0.046 Uiso calc R 1 . . H
C31A 0.3406(9) 0.6912(6) 0.2467(4) 0.0417(17) Uani d . 1 . . C
H31A 0.3683 0.6341 0.2110 0.050 Uiso calc R 1 . . H
C32A 0.2624(8) 0.7966(6) 0.2261(3) 0.0337(14) Uani d . 1 . . C
C33A 0.2156(7) 0.8764(5) 0.2782(3) 0.0310(13) Uani d . 1 . . C
H33A 0.1549 0.9464 0.2657 0.037 Uiso calc R 1 . . H
C34A 0.2587(7) 0.8533(5) 0.3504(3) 0.0317(14) Uani d . 1 . . C
H34A 0.2305 0.9102 0.3861 0.038 Uiso calc R 1 . . H
O35A 0.2404(6) 0.8124(4) 0.1544(2) 0.0473(12) Uani d . 1 . . O
C36A 0.1474(12) 0.9126(7) 0.1323(4) 0.058(2) Uani d . 1 . . C
H36A 0.1344 0.9118 0.0800 0.086 Uiso calc R 1 . . H
H36B 0.2088 0.9845 0.1484 0.086 Uiso calc R 1 . . H
H36C 0.0342 0.9113 0.1532 0.086 Uiso calc R 1 . . H
O37A 0.1136(5) 0.4548(3) 0.7229(2) 0.0262(9) Uani d . 1 . . O
C38A 0.1886(7) 0.3490(5) 0.7131(3) 0.0260(13) Uani d . 1 . . C
O39A 0.2001(6) 0.3012(4) 0.6540(2) 0.0394(11) Uani d . 1 . . O
C40A 0.2543(7) 0.2985(5) 0.7814(3) 0.0280(13) Uani d . 1 . . C
C41A 0.2114(7) 0.3490(5) 0.8472(3) 0.0297(13) Uani d . 1 . . C
H41A 0.1463 0.4199 0.8485 0.036 Uiso calc R 1 . . H
C42A 0.2636(7) 0.2957(5) 0.9105(3) 0.0321(14) Uani d . 1 . . C
H42A 0.2353 0.3299 0.9554 0.039 Uiso calc R 1 . . H
C43A 0.3575(8) 0.1919(5) 0.9077(3) 0.0345(14) Uani d . 1 . . C
C44A 0.4039(8) 0.1412(6) 0.8427(4) 0.0332(16) Uani d . 1 . . C
H44A 0.4713 0.0713 0.8415 0.040 Uiso calc R 1 . . H
C45A 0.3505(7) 0.1942(5) 0.7806(3) 0.0317(14) Uani d . 1 . . C
H45A 0.3794 0.1594 0.7360 0.038 Uiso calc R 1 . . H
Br1B 0.87576(8) 0.64358(5) 0.15048(4) 0.0500(2) Uani d . 1 . . Br
C1B 0.5075(7) 0.2554(5) 0.4790(3) 0.0247(12) Uani d . 1 . . C
H1BA 0.4498 0.3185 0.5075 0.030 Uiso calc R 1 . . H
C2B 0.6358(7) 0.1910(5) 0.5283(3) 0.0242(12) Uani d . 1 . . C
H2BA 0.7093 0.2542 0.5516 0.029 Uiso calc R 1 . . H
C3B 0.5363(7) 0.1346(5) 0.5892(3) 0.0265(12) Uani d . 1 . . C
H3BA 0.5058 0.2012 0.6223 0.032 Uiso calc R 1 . . H
C4B 0.3690(7) 0.0783(5) 0.5638(3) 0.0271(14) Uani d . 1 . . C
H4BA 0.3143 0.0265 0.5955 0.032 Uiso calc R 1 . . H
C5B 0.2935(7) 0.0962(5) 0.5005(3) 0.0290(13) Uani d . 1 . . C
H5BA 0.1865 0.0587 0.4899 0.035 Uiso calc R 1 . . H
C6B 0.3688(7) 0.1729(5) 0.4442(3) 0.0234(13) Uani d . 1 . . C
H6BA 0.4268 0.1193 0.4096 0.028 Uiso calc R 1 . . H
N7B 0.2367(6) 0.2389(4) 0.4036(3) 0.0272(10) Uani d . 1 . . N
C8B 0.1419(8) 0.3239(6) 0.4470(4) 0.0377(16) Uani d . 1 . . C
H8BA 0.0266 0.3341 0.4258 0.057 Uiso calc R 1 . . H
H8BB 0.2019 0.4002 0.4486 0.057 Uiso calc R 1 . . H
H8BC 0.1338 0.2941 0.4958 0.057 Uiso calc R 1 . . H
C9B 0.2558(7) 0.2631(5) 0.3319(3) 0.0256(12) Uani d . 1 . . C
C10B 0.1820(8) 0.3649(5) 0.3005(4) 0.0349(14) Uani d . 1 . . C
H10B 0.1229 0.4199 0.3296 0.042 Uiso calc R 1 . . H
C11B 0.1942(9) 0.3860(6) 0.2282(4) 0.0426(16) Uani d . 1 . . C
H11B 0.1432 0.4555 0.2090 0.051 Uiso calc R 1 . . H
C12B 0.2781(8) 0.3095(6) 0.1830(3) 0.0355(14) Uani d . 1 . . C
H12B 0.2845 0.3246 0.1332 0.043 Uiso calc R 1 . . H
C13B 0.3529(8) 0.2094(6) 0.2131(4) 0.0337(15) Uani d . 1 . . C
H13B 0.4118 0.1554 0.1833 0.040 Uiso calc R 1 . . H
C14B 0.3436(8) 0.1868(6) 0.2850(3) 0.0317(14) Uani d . 1 . . C
H14B 0.3977 0.1180 0.3036 0.038 Uiso calc R 1 . . H
C15B 0.7563(7) 0.1098(5) 0.4890(3) 0.0265(12) Uani d . 1 . . C
H15C 0.8066 0.1538 0.4493 0.032 Uiso calc R 1 . . H
H15D 0.8510 0.0863 0.5223 0.032 Uiso calc R 1 . . H
O16B 0.6729(5) 0.0051(3) 0.4604(2) 0.0267(9) Uani d . 1 . . O
C17B 0.7833(7) -0.0616(5) 0.4150(3) 0.0302(13) Uani d . 1 . . C
H17C 0.7479 -0.1459 0.4146 0.036 Uiso calc R 1 . . H
H17D 0.9020 -0.0568 0.4350 0.036 Uiso calc R 1 . . H
C18B 0.7800(7) -0.0180(5) 0.3391(3) 0.0238(12) Uani d . 1 . . C
C19B 0.8826(8) 0.0765(6) 0.3180(3) 0.0276(14) Uani d . 1 . . C
H19B 0.9606 0.1128 0.3518 0.033 Uiso calc R 1 . . H
C20B 0.8715(9) 0.1174(6) 0.2488(4) 0.0333(15) Uani d . 1 . . C
H20B 0.9416 0.1814 0.2352 0.040 Uiso calc R 1 . . H
C21B 0.7573(8) 0.0647(6) 0.1989(3) 0.0330(14) Uani d . 1 . . C
C22B 0.6588(8) -0.0300(6) 0.2185(3) 0.0361(15) Uani d . 1 . . C
H22B 0.5833 -0.0674 0.1841 0.043 Uiso calc R 1 . . H
C23B 0.6694(8) -0.0707(6) 0.2878(3) 0.0340(14) Uani d . 1 . . C
H23B 0.6002 -0.1357 0.3007 0.041 Uiso calc R 1 . . H
O24B 0.7365(6) 0.0991(4) 0.1282(2) 0.0421(11) Uani d . 1 . . O
C25B 0.8477(11) 0.1877(7) 0.1034(4) 0.049(2) Uani d . 1 . . C
H25D 0.8172 0.2052 0.0534 0.073 Uiso calc R 1 . . H
H25E 0.9661 0.1594 0.1069 0.073 Uiso calc R 1 . . H
H25F 0.8367 0.2599 0.1328 0.073 Uiso calc R 1 . . H
C26B 0.6440(7) 0.0491(5) 0.6336(3) 0.0309(13) Uani d . 1 . . C
H26C 0.5792 0.0216 0.6748 0.037 Uiso calc R 1 . . H
H26D 0.6747 -0.0208 0.6041 0.037 Uiso calc R 1 . . H
O27B 0.7950(5) 0.1108(4) 0.6582(2) 0.0342(10) Uani d . 1 . . O
C28B 0.9146(8) 0.0359(6) 0.6945(4) 0.0348(16) Uani d . 1 . . C
H28C 1.0296 0.0727 0.6936 0.042 Uiso calc R 1 . . H
H28D 0.9196 -0.0408 0.6683 0.042 Uiso calc R 1 . . H
C29B 0.8720(7) 0.0129(5) 0.7718(3) 0.0274(13) Uani d . 1 . . C
C30B 0.9225(8) 0.0961(6) 0.8256(4) 0.0331(16) Uani d . 1 . . C
H30B 0.9755 0.1680 0.8125 0.040 Uiso calc R 1 . . H
C31B 0.8967(8) 0.0751(6) 0.8969(4) 0.0333(15) Uani d . 1 . . C
H31B 0.9329 0.1316 0.9325 0.040 Uiso calc R 1 . . H
C32B 0.8176(7) -0.0290(5) 0.9164(3) 0.0296(13) Uani d . 1 . . C
C33B 0.7622(7) -0.1109(5) 0.8649(3) 0.0310(13) Uani d . 1 . . C
H33B 0.7053 -0.1812 0.8783 0.037 Uiso calc R 1 . . H
C34B 0.7912(8) -0.0889(5) 0.7928(3) 0.0331(14) Uani d . 1 . . C
H34B 0.7542 -0.1456 0.7574 0.040 Uiso calc R 1 . . H
O35B 0.8076(6) -0.0440(4) 0.9888(2) 0.0375(10) Uani d . 1 . . O
C36B 0.7122(10) -0.1436(6) 1.0116(4) 0.0474(18) Uani d . 1 . . C
H36D 0.7162 -0.1460 1.0641 0.071 Uiso calc R 1 . . H
H36E 0.7619 -0.2166 0.9923 0.071 Uiso calc R 1 . . H
H36F 0.5930 -0.1368 0.9942 0.071 Uiso calc R 1 . . H
O37B 0.5885(5) 0.3099(3) 0.4195(2) 0.0278(9) Uani d . 1 . . O
C38B 0.6652(7) 0.4168(5) 0.4309(3) 0.0291(13) Uani d . 1 . . C
O39B 0.6840(6) 0.4646(4) 0.4888(2) 0.0381(10) Uani d . 1 . . O
C40B 0.7215(7) 0.4668(5) 0.3620(3) 0.0271(12) Uani d . 1 . . C
C41B 0.6731(7) 0.4152(5) 0.2960(3) 0.0310(14) Uani d . 1 . . C
H41B 0.6101 0.3431 0.2940 0.037 Uiso calc R 1 . . H
C42B 0.7179(8) 0.4702(5) 0.2332(3) 0.0331(14) Uani d . 1 . . C
H42B 0.6822 0.4374 0.1880 0.040 Uiso calc R 1 . . H
C43B 0.8149(8) 0.5729(5) 0.2371(4) 0.0347(15) Uani d . 1 . . C
C44B 0.8648(8) 0.6242(6) 0.3014(4) 0.0330(16) Uani d . 1 . . C
H44B 0.9309 0.6950 0.3028 0.040 Uiso calc R 1 . . H
C45B 0.8179(7) 0.5717(5) 0.3649(4) 0.0333(14) Uani d . 1 . . C
H45B 0.8509 0.6069 0.4098 0.040 Uiso calc R 1 . . H

loop_
_atom_site_aniso_label
_atom_site_aniso_U_11
_atom_site_aniso_U_22
_atom_site_aniso_U_33
_atom_site_aniso_U_12
_atom_site_aniso_U_13
_atom_site_aniso_U_23
Br1A 0.0582(5) 0.0503(5) 0.0395(4) 0.0114(4) -0.0021(3) 0.0167(3)
C1A 0.026(3) 0.024(3) 0.024(3) 0.002(2) 0.002(2) 0.004(2)
C2A 0.024(3) 0.028(3) 0.029(3) 0.003(2) 0.003(2) 0.003(2)
C3A 0.026(3) 0.028(3) 0.030(3) 0.001(2) 0.002(2) 0.007(2)
C4A 0.020(3) 0.039(4) 0.028(3) 0.004(3) -0.003(2) 0.008(3)
C5A 0.024(3) 0.022(3) 0.034(3) 0.000(2) 0.003(2) 0.002(2)
C6A 0.018(3) 0.027(3) 0.025(3) 0.001(2) 0.002(2) 0.000(3)
N7A 0.023(2) 0.028(3) 0.024(3) -0.007(2) 0.0039(19) -0.003(2)
C8A 0.027(3) 0.035(3) 0.039(4) -0.004(3) 0.003(3) 0.000(3)
C9A 0.028(3) 0.022(3) 0.035(3) 0.004(2) 0.007(2) 0.002(2)
C10A 0.032(3) 0.024(3) 0.040(4) -0.004(3) 0.000(3) 0.007(3)
C11A 0.046(4) 0.037(4) 0.048(4) 0.002(3) 0.006(3) 0.018(3)
C12A 0.046(4) 0.040(4) 0.029(3) 0.005(3) 0.003(3) 0.005(3)
C13A 0.034(4) 0.031(4) 0.036(4) 0.007(3) 0.003(3) -0.001(3)
C14A 0.021(3) 0.030(3) 0.030(3) 0.004(3) 0.005(2) -0.001(3)
C15A 0.017(3) 0.033(3) 0.037(3) 0.005(2) 0.000(2) 0.002(3)
O16A 0.025(2) 0.028(2) 0.041(3) -0.0009(17) -0.0073(18) -0.0007(19)
C17A 0.028(3) 0.026(3) 0.047(4) -0.007(3) -0.012(3) -0.001(3)
C18A 0.022(3) 0.027(3) 0.037(3) -0.005(2) -0.006(2) -0.004(3)
C19A 0.029(3) 0.028(4) 0.036(4) 0.000(3) 0.003(3) -0.003(3)
C20A 0.030(4) 0.033(4) 0.040(4) -0.004(3) -0.005(3) -0.002(3)
C21A 0.048(4) 0.053(4) 0.029(4) -0.006(3) 0.000(3) -0.010(3)
C22A 0.037(4) 0.064(5) 0.039(4) 0.010(3) 0.004(3) -0.018(4)
C23A 0.032(4) 0.039(4) 0.056(5) 0.007(3) -0.002(3) -0.017(3)
O24A 0.065(4) 0.104(5) 0.032(3) -0.002(3) 0.001(2) -0.002(3)
C25A 0.100(8) 0.086(8) 0.036(5) -0.020(6) -0.006(5) 0.008(5)
C26A 0.024(3) 0.033(3) 0.036(3) 0.007(2) 0.006(2) 0.008(3)
O27A 0.029(2) 0.041(3) 0.046(3) 0.0063(19) 0.0103(19) 0.018(2)
C28A 0.029(4) 0.041(4) 0.053(5) 0.000(3) 0.012(3) 0.017(4)
C29A 0.020(3) 0.032(3) 0.042(4) -0.007(3) 0.008(3) 0.010(3)
C30A 0.029(3) 0.028(4) 0.060(5) 0.000(3) 0.006(3) -0.001(4)
C31A 0.038(4) 0.039(4) 0.048(4) 0.000(3) 0.000(3) -0.008(3)
C32A 0.030(3) 0.038(4) 0.033(3) -0.008(3) 0.002(3) 0.002(3)
C33A 0.031(3) 0.029(3) 0.033(3) -0.004(2) 0.007(3) 0.000(3)
C34A 0.032(3) 0.028(3) 0.035(3) -0.001(3) 0.010(3) 0.001(3)
O35A 0.052(3) 0.052(3) 0.037(3) -0.003(2) 0.004(2) -0.006(2)
C36A 0.089(6) 0.052(5) 0.031(4) -0.015(4) 0.001(4) 0.007(3)
O37A 0.030(2) 0.022(2) 0.027(2) 0.0060(17) -0.0024(17) 0.0032(17)
C38A 0.017(3) 0.022(3) 0.039(4) 0.002(2) 0.007(2) 0.003(3)
O39A 0.050(3) 0.035(2) 0.033(3) 0.015(2) 0.002(2) -0.001(2)
C40A 0.024(3) 0.024(3) 0.037(3) 0.000(2) 0.004(2) 0.006(3)
C41A 0.028(3) 0.025(3) 0.036(3) 0.004(2) -0.001(3) 0.002(3)
C42A 0.032(3) 0.035(3) 0.029(3) 0.001(3) -0.004(3) -0.003(3)
C43A 0.032(3) 0.032(3) 0.040(4) -0.005(3) -0.001(3) 0.007(3)
C44A 0.020(3) 0.036(4) 0.044(4) 0.002(3) 0.004(3) 0.000(3)
C45A 0.027(3) 0.030(3) 0.039(4) -0.001(3) 0.008(3) 0.006(3)
Br1B 0.0638(5) 0.0461(4) 0.0403(4) -0.0138(3) -0.0036(3) 0.0176(3)
C1B 0.023(3) 0.024(3) 0.027(3) -0.006(2) 0.004(2) 0.001(2)
C2B 0.022(3) 0.024(3) 0.027(3) -0.002(2) 0.001(2) 0.004(2)
C3B 0.024(3) 0.035(3) 0.021(3) 0.000(2) 0.004(2) 0.001(2)
C4B 0.022(3) 0.024(3) 0.035(4) -0.006(2) 0.007(3) 0.003(3)
C5B 0.025(3) 0.029(3) 0.034(3) 0.001(2) 0.009(2) 0.000(3)
C6B 0.024(3) 0.018(3) 0.028(3) 0.001(2) 0.000(2) 0.003(3)
N7B 0.022(2) 0.028(3) 0.032(3) 0.004(2) 0.001(2) -0.002(2)
C8B 0.035(4) 0.039(4) 0.040(4) 0.012(3) 0.002(3) -0.009(3)
C9B 0.024(3) 0.020(3) 0.031(3) -0.004(2) -0.005(2) -0.006(2)
C10B 0.034(3) 0.028(3) 0.043(4) 0.003(3) -0.001(3) 0.004(3)
C11B 0.051(4) 0.033(4) 0.044(4) 0.003(3) 0.000(3) 0.014(3)
C12B 0.037(3) 0.042(4) 0.028(3) -0.006(3) -0.007(3) 0.006(3)
C13B 0.035(4) 0.033(4) 0.032(4) 0.000(3) -0.002(3) -0.005(3)
C14B 0.036(4) 0.029(3) 0.030(4) 0.000(3) -0.006(3) 0.002(3)
C15B 0.028(3) 0.025(3) 0.027(3) -0.002(2) 0.003(2) 0.000(2)
O16B 0.026(2) 0.025(2) 0.029(2) 0.0008(16) 0.0060(16) 0.0016(17)
C17B 0.030(3) 0.029(3) 0.032(3) 0.002(3) 0.005(3) 0.005(3)
C18B 0.020(3) 0.029(3) 0.023(3) 0.003(2) 0.006(2) 0.002(2)
C19B 0.024(3) 0.032(4) 0.026(4) -0.005(3) 0.002(3) 0.002(3)
C20B 0.040(4) 0.030(4) 0.030(4) -0.004(3) 0.005(3) 0.002(3)
C21B 0.042(4) 0.038(4) 0.019(3) 0.000(3) 0.005(3) 0.001(3)
C22B 0.030(3) 0.044(4) 0.033(4) -0.009(3) -0.003(3) -0.004(3)
C23B 0.032(3) 0.032(3) 0.038(4) -0.003(3) 0.010(3) -0.002(3)
O24B 0.041(3) 0.056(3) 0.029(2) -0.011(2) 0.0006(19) 0.003(2)
C25B 0.079(6) 0.040(4) 0.028(4) -0.004(4) 0.006(4) 0.012(3)
C26B 0.027(3) 0.035(3) 0.031(3) -0.007(3) 0.007(2) 0.005(3)
O27B 0.033(2) 0.034(2) 0.035(2) 0.0015(18) -0.0035(18) 0.0080(19)
C28B 0.031(4) 0.046(4) 0.027(4) -0.003(3) -0.004(3) 0.006(3)
C29B 0.018(3) 0.029(3) 0.035(3) 0.002(2) -0.001(2) 0.001(3)
C30B 0.037(4) 0.024(3) 0.039(4) -0.005(3) 0.004(3) 0.003(3)
C31B 0.030(3) 0.029(3) 0.040(4) -0.008(3) 0.002(3) -0.010(3)
C32B 0.028(3) 0.034(3) 0.027(3) 0.003(3) -0.001(2) 0.000(3)
C33B 0.031(3) 0.027(3) 0.035(3) 0.000(3) -0.001(3) 0.001(3)
C34B 0.038(3) 0.026(3) 0.034(3) -0.002(3) -0.011(3) -0.003(3)
O35B 0.043(3) 0.038(2) 0.032(2) -0.001(2) 0.0026(19) 0.0007(19)
C36B 0.064(5) 0.040(4) 0.040(4) 0.004(3) 0.012(3) 0.013(3)
O37B 0.031(2) 0.026(2) 0.026(2) -0.0084(17) 0.0000(17) 0.0025(17)
C38B 0.026(3) 0.023(3) 0.038(4) 0.002(2) 0.000(3) 0.005(3)
O39B 0.048(3) 0.034(2) 0.032(3) -0.012(2) 0.005(2) -0.005(2)
C40B 0.028(3) 0.021(3) 0.032(3) 0.004(2) -0.002(2) 0.001(2)
C41B 0.032(3) 0.024(3) 0.037(4) -0.010(3) 0.003(3) 0.002(3)
C42B 0.038(4) 0.030(3) 0.031(3) 0.001(3) 0.000(3) -0.001(3)
C43B 0.029(3) 0.031(3) 0.045(4) -0.003(3) 0.002(3) 0.011(3)
C44B 0.041(4) 0.021(3) 0.037(4) -0.006(3) -0.007(3) 0.005(3)
C45B 0.026(3) 0.030(3) 0.044(4) -0.007(3) -0.004(3) 0.004(3)

loop_
_atom_type_symbol
_atom_type_description
_atom_type_scat_dispersion_real
_atom_type_scat_dispersion_imag
_atom_type_scat_source
C C 0.0033 0.0016 'International Tables Vol C Tables 4.2.6.8 and 6.1.1.4'
H H 0.0000 0.0000 'International Tables Vol C Tables 4.2.6.8 and 6.1.1.4'
O O 0.0106 0.0060 'International Tables Vol C Tables 4.2.6.8 and 6.1.1.4'
N N 0.0061 0.0033 'International Tables Vol C Tables 4.2.6.8 and 6.1.1.4'
Br Br -0.2901 2.4595 'International Tables Vol C Tables 4.2.6.8 and 6.1.1.4'

loop_
_geom_angle_atom_site_label_1
_geom_angle_atom_site_label_2
_geom_angle_atom_site_label_3
_geom_angle
_geom_angle_publ_flag
O37A C1A C6A 105.0(4) ?
O37A C1A C2A 111.7(4) ?
C6A C1A C2A 114.2(5) y
O37A C1A H1AA 108.6 ?
C6A C1A H1AA 108.6 ?
C2A C1A H1AA 108.6 ?
C15A C2A C1A 114.0(5) ?
C15A C2A C3A 116.2(5) ?
C1A C2A C3A 108.1(4) y
C15A C2A H2AA 105.9 ?
C1A C2A H2AA 105.9 ?
C3A C2A H2AA 105.9 ?
C26A C3A C4A 111.5(5) ?
C26A C3A C2A 113.1(5) ?
C4A C3A C2A 112.6(5) y
C26A C3A H3AA 106.4 ?
C4A C3A H3AA 106.4 ?
C2A C3A H3AA 106.4 ?
C5A C4A C3A 124.6(6) y
C5A C4A H4AA 117.7 ?
C3A C4A H4AA 117.7 ?
C4A C5A C6A 123.3(6) y
C4A C5A H5AA 118.3 ?
C6A C5A H5AA 118.3 ?
N7A C6A C5A 110.9(5) ?
N7A C6A C1A 112.8(5) ?
C5A C6A C1A 109.8(5) y
N7A C6A H6AA 107.7 ?
C5A C6A H6AA 107.7 ?
C1A C6A H6AA 107.7 ?
C9A N7A C8A 117.7(5) y
C9A N7A C6A 120.0(5) y
C8A N7A C6A 114.8(5) y
N7A C8A H8AA 109.5 ?
N7A C8A H8AB 109.5 ?
H8AA C8A H8AB 109.5 ?
N7A C8A H8AC 109.5 ?
H8AA C8A H8AC 109.5 ?
H8AB C8A H8AC 109.5 ?
C10A C9A N7A 121.2(5) ?
C10A C9A C14A 117.6(6) ?
N7A C9A C14A 121.0(5) ?
C11A C10A C9A 121.3(6) ?
C11A C10A H10A 119.3 ?
C9A C10A H10A 119.3 ?
C10A C11A C12A 120.2(6) ?
C10A C11A H11A 119.9 ?
C12A C11A H11A 119.9 ?
C13A C12A C11A 119.3(6) ?
C13A C12A H12A 120.4 ?
C11A C12A H12A 120.4 ?
C12A C13A C14A 121.6(6) ?
C12A C13A H13A 119.2 ?
C14A C13A H13A 119.2 ?
C13A C14A C9A 119.9(6) ?
C13A C14A H14A 120.0 ?
C9A C14A H14A 120.0 ?
O16A C15A C2A 112.9(4) ?
O16A C15A H15A 109.0 ?
C2A C15A H15A 109.0 ?
O16A C15A H15B 109.0 ?
C2A C15A H15B 109.0 ?
H15A C15A H15B 107.8 ?
C15A O16A C17A 111.3(4) ?
O16A C17A C18A 112.8(5) ?
O16A C17A H17A 109.0 ?
C18A C17A H17A 109.0 ?
O16A C17A H17B 109.0 ?
C18A C17A H17B 109.0 ?
H17A C17A H17B 107.8 ?
C23A C18A C19A 116.6(6) ?
C23A C18A C17A 120.5(6) ?
C19A C18A C17A 122.9(6) ?
C20A C19A C18A 122.9(6) ?
C20A C19A H19A 118.6 ?
C18A C19A H19A 118.6 ?
C19A C20A C21A 118.7(6) ?
C19A C20A H20A 120.6 ?
C21A C20A H20A 120.6 ?
O24A C21A C20A 124.9(7) ?
O24A C21A C22A 115.5(6) ?
C20A C21A C22A 119.6(6) ?
C23A C22A C21A 120.4(6) ?
C23A C22A H22A 119.8 ?
C21A C22A H22A 119.8 ?
C22A C23A C18A 121.8(6) ?
C22A C23A H23A 119.1 ?
C18A C23A H23A 119.1 ?
C21A O24A C25A 117.9(7) ?
O24A C25A H25A 109.5 ?
O24A C25A H25B 109.5 ?
H25A C25A H25B 109.5 ?
O24A C25A H25C 109.5 ?
H25A C25A H25C 109.5 ?
H25B C25A H25C 109.5 ?
O27A C26A C3A 108.1(5) ?
O27A C26A H26A 110.1 ?
C3A C26A H26A 110.1 ?
O27A C26A H26B 110.1 ?
C3A C26A H26B 110.1 ?
H26A C26A H26B 108.4 ?
C26A O27A C28A 113.1(5) ?
O27A C28A C29A 114.1(6) ?
O27A C28A H28A 108.7 ?
C29A C28A H28A 108.7 ?
O27A C28A H28B 108.7 ?
C29A C28A H28B 108.7 ?
H28A C28A H28B 107.6 ?
C34A C29A C30A 117.9(6) ?
C34A C29A C28A 122.2(6) ?
C30A C29A C28A 119.9(6) ?
C31A C30A C29A 120.4(7) ?
C31A C30A H30A 119.8 ?
C29A C30A H30A 119.8 ?
C30A C31A C32A 121.6(7) ?
C30A C31A H31A 119.2 ?
C32A C31A H31A 119.2 ?
O35A C32A C33A 125.1(6) ?
O35A C32A C31A 116.0(6) ?
C33A C32A C31A 118.9(6) ?
C32A C33A C34A 119.2(6) ?
C32A C33A H33A 120.4 ?
C34A C33A H33A 120.4 ?
C29A C34A C33A 121.9(6) ?
C29A C34A H34A 119.0 ?
C33A C34A H34A 119.0 ?
C32A O35A C36A 117.0(5) ?
O35A C36A H36A 109.5 ?
O35A C36A H36B 109.5 ?
H36A C36A H36B 109.5 ?
O35A C36A H36C 109.5 ?
H36A C36A H36C 109.5 ?
H36B C36A H36C 109.5 ?
C38A O37A C1A 119.6(4) ?
O39A C38A O37A 123.1(5) ?
O39A C38A C40A 124.8(5) ?
O37A C38A C40A 112.1(5) ?
C45A C40A C41A 119.0(5) ?
C45A C40A C38A 119.9(5) ?
C41A C40A C38A 120.9(5) ?
C42A C41A C40A 120.1(5) ?
C42A C41A H41A 119.9 ?
C40A C41A H41A 119.9 ?
C43A C42A C41A 119.2(6) ?
C43A C42A H42A 120.4 ?
C41A C42A H42A 120.4 ?
C42A C43A C44A 121.6(6) ?
C42A C43A Br1A 118.5(5) ?
C44A C43A Br1A 119.9(5) ?
C45A C44A C43A 118.6(6) ?
C45A C44A H44A 120.7 ?
C43A C44A H44A 120.7 ?
C44A C45A C40A 121.4(6) ?
C44A C45A H45A 119.3 ?
C40A C45A H45A 119.3 ?
O37B C1B C2B 112.4(4) ?
O37B C1B C6B 104.8(4) ?
C2B C1B C6B 113.6(4) y
O37B C1B H1BA 108.6 ?
C2B C1B H1BA 108.6 ?
C6B C1B H1BA 108.6 ?
C15B C2B C1B 113.8(5) ?
C15B C2B C3B 116.2(5) ?
C1B C2B C3B 108.2(4) y
C15B C2B H2BA 105.9 ?
C1B C2B H2BA 105.9 ?
C3B C2B H2BA 105.9 ?
C4B C3B C26B 111.2(5) ?
C4B C3B C2B 113.3(5) y
C26B C3B C2B 113.0(4) ?
C4B C3B H3BA 106.2 ?
C26B C3B H3BA 106.2 ?
C2B C3B H3BA 106.2 ?
C5B C4B C3B 124.5(5) y
C5B C4B H4BA 117.8 ?
C3B C4B H4BA 117.8 ?
C4B C5B C6B 123.3(5) y
C4B C5B H5BA 118.4 ?
C6B C5B H5BA 118.4 ?
N7B C6B C5B 112.2(5) ?
N7B C6B C1B 112.4(5) ?
C5B C6B C1B 109.9(5) y
N7B C6B H6BA 107.4 ?
C5B C6B H6BA 107.4 ?
C1B C6B H6BA 107.4 ?
C9B N7B C8B 118.2(5) y
C9B N7B C6B 120.8(5) y
C8B N7B C6B 114.0(5) y
N7B C8B H8BA 109.5 ?
N7B C8B H8BB 109.5 ?
H8BA C8B H8BB 109.5 ?
N7B C8B H8BC 109.5 ?
H8BA C8B H8BC 109.5 ?
H8BB C8B H8BC 109.5 ?
N7B C9B C10B 121.3(5) ?
N7B C9B C14B 122.9(5) ?
C10B C9B C14B 115.8(6) ?
C11B C10B C9B 121.2(6) ?
C11B C10B H10B 119.4 ?
C9B C10B H10B 119.4 ?
C12B C11B C10B 122.2(6) ?
C12B C11B H11B 118.9 ?
C10B C11B H11B 118.9 ?
C11B C12B C13B 117.3(6) ?
C11B C12B H12B 121.3 ?
C13B C12B H12B 121.3 ?
C14B C13B C12B 121.6(6) ?
C14B C13B H13B 119.2 ?
C12B C13B H13B 119.2 ?
C13B C14B C9B 121.8(6) ?
C13B C14B H14B 119.1 ?
C9B C14B H14B 119.1 ?
O16B C15B C2B 112.7(4) ?
O16B C15B H15C 109.0 ?
C2B C15B H15C 109.0 ?
O16B C15B H15D 109.0 ?
C2B C15B H15D 109.0 ?
H15C C15B H15D 107.8 ?
C15B O16B C17B 111.5(4) ?
O16B C17B C18B 112.8(4) ?
O16B C17B H17C 109.0 ?
C18B C17B H17C 109.0 ?
O16B C17B H17D 109.0 ?
C18B C17B H17D 109.0 ?
H17C C17B H17D 107.8 ?
C23B C18B C19B 118.1(5) ?
C23B C18B C17B 119.7(5) ?
C19B C18B C17B 122.3(5) ?
C20B C19B C18B 120.8(6) ?
C20B C19B H19B 119.6 ?
C18B C19B H19B 119.6 ?
C19B C20B C21B 120.0(6) ?
C19B C20B H20B 120.0 ?
C21B C20B H20B 120.0 ?
C22B C21B O24B 115.7(5) ?
C22B C21B C20B 119.8(6) ?
O24B C21B C20B 124.5(6) ?
C21B C22B C23B 120.2(6) ?
C21B C22B H22B 119.9 ?
C23B C22B H22B 119.9 ?
C22B C23B C18B 121.1(6) ?
C22B C23B H23B 119.4 ?
C18B C23B H23B 119.4 ?
C21B O24B C25B 117.9(5) ?
O24B C25B H25D 109.5 ?
O24B C25B H25E 109.5 ?
H25D C25B H25E 109.5 ?
O24B C25B H25F 109.5 ?
H25D C25B H25F 109.5 ?
H25E C25B H25F 109.5 ?
O27B C26B C3B 107.6(5) ?
O27B C26B H26C 110.2 ?
C3B C26B H26C 110.2 ?
O27B C26B H26D 110.2 ?
C3B C26B H26D 110.2 ?
H26C C26B H26D 108.5 ?
C28B O27B C26B 112.7(5) ?
O27B C28B C29B 113.7(5) ?
O27B C28B H28C 108.8 ?
C29B C28B H28C 108.8 ?
O27B C28B H28D 108.8 ?
C29B C28B H28D 108.8 ?
H28C C28B H28D 107.7 ?
C34B C29B C30B 117.6(6) ?
C34B C29B C28B 123.0(6) ?
C30B C29B C28B 119.4(6) ?
C31B C30B C29B 121.3(6) ?
C31B C30B H30B 119.3 ?
C29B C30B H30B 119.3 ?
C30B C31B C32B 119.6(6) ?
C30B C31B H31B 120.2 ?
C32B C31B H31B 120.2 ?
O35B C32B C33B 124.6(5) ?
O35B C32B C31B 114.7(5) ?
C33B C32B C31B 120.6(6) ?
C32B C33B C34B 119.1(5) ?
C32B C33B H33B 120.5 ?
C34B C33B H33B 120.5 ?
C29B C34B C33B 121.7(6) ?
C29B C34B H34B 119.1 ?
C33B C34B H34B 119.1 ?
C32B O35B C36B 116.9(5) ?
O35B C36B H36D 109.5 ?
O35B C36B H36E 109.5 ?
H36D C36B H36E 109.5 ?
O35B C36B H36F 109.5 ?
H36D C36B H36F 109.5 ?
H36E C36B H36F 109.5 ?
C38B O37B C1B 118.0(4) ?
O39B C38B O37B 124.4(5) ?
O39B C38B C40B 125.0(5) ?
O37B C38B C40B 110.6(5) ?
C41B C40B C45B 120.2(5) ?
C41B C40B C38B 121.7(5) ?
C45B C40B C38B 118.1(5) ?
C42B C41B C40B 119.5(5) ?
C42B C41B H41B 120.3 ?
C40B C41B H41B 120.3 ?
C43B C42B C41B 119.5(6) ?
C43B C42B H42B 120.2 ?
C41B C42B H42B 120.2 ?
C44B C43B C42B 121.7(6) ?
C44B C43B Br1B 120.0(5) ?
C42B C43B Br1B 118.2(5) ?
C43B C44B C45B 119.5(6) ?
C43B C44B H44B 120.3 ?
C45B C44B H44B 120.3 ?
C44B C45B C40B 119.6(6) ?
C44B C45B H45B 120.2 ?
C40B C45B H45B 120.2 ?

loop_
_geom_bond_atom_site_label_1
_geom_bond_atom_site_label_2
_geom_bond_site_symmetry_2
_geom_bond_distance
_geom_bond_publ_flag
Br1A C43A . 1.898(6) ?
C1A O37A . 1.448(6) ?
C1A C6A . 1.527(8) ?
C1A C2A . 1.528(7) y
C1A H1AA . 1.0000 ?
C2A C15A . 1.515(8) ?
C2A C3A . 1.555(8) y
C2A H2AA . 1.0000 ?
C3A C26A . 1.504(8) ?
C3A C4A . 1.512(8) y
C3A H3AA . 1.0000 ?
C4A C5A . 1.324(9) y
C4A H4AA . 0.9500 ?
C5A C6A . 1.509(8) y
C5A H5AA . 0.9500 ?
C6A N7A . 1.464(7) y
C6A H6AA . 1.0000 ?
N7A C9A . 1.409(7) y
N7A C8A . 1.463(8) ?
C8A H8AA . 0.9800 ?
C8A H8AB . 0.9800 ?
C8A H8AC . 0.9800 ?
C9A C10A . 1.395(8) ?
C9A C14A . 1.417(9) ?
C10A C11A . 1.390(9) ?
C10A H10A . 0.9500 ?
C11A C12A . 1.392(10) ?
C11A H11A . 0.9500 ?
C12A C13A . 1.366(9) ?
C12A H12A . 0.9500 ?
C13A C14A . 1.391(9) ?
C13A H13A . 0.9500 ?
C14A H14A . 0.9500 ?
C15A O16A . 1.432(7) ?
C15A H15A . 0.9900 ?
C15A H15B . 0.9900 ?
O16A C17A . 1.437(7) ?
C17A C18A . 1.499(9) ?
C17A H17A . 0.9900 ?
C17A H17B . 0.9900 ?
C18A C23A . 1.392(9) ?
C18A C19A . 1.394(9) ?
C19A C20A . 1.376(10) ?
C19A H19A . 0.9500 ?
C20A C21A . 1.386(10) ?
C20A H20A . 0.9500 ?
C21A O24A . 1.363(8) ?
C21A C22A . 1.390(10) ?
C22A C23A . 1.364(10) ?
C22A H22A . 0.9500 ?
C23A H23A . 0.9500 ?
O24A C25A . 1.419(12) ?
C25A H25A . 0.9800 ?
C25A H25B . 0.9800 ?
C25A H25C . 0.9800 ?
C26A O27A . 1.423(7) ?
C26A H26A . 0.9900 ?
C26A H26B . 0.9900 ?
O27A C28A . 1.442(8) ?
C28A C29A . 1.491(10) ?
C28A H28A . 0.9900 ?
C28A H28B . 0.9900 ?
C29A C34A . 1.385(8) ?
C29A C30A . 1.391(10) ?
C30A C31A . 1.378(11) ?
C30A H30A . 0.9500 ?
C31A C32A . 1.392(9) ?
C31A H31A . 0.9500 ?
C32A O35A . 1.360(8) ?
C32A C33A . 1.375(9) ?
C33A C34A . 1.407(9) ?
C33A H33A . 0.9500 ?
C34A H34A . 0.9500 ?
O35A C36A . 1.404(9) ?
C36A H36A . 0.9800 ?
C36A H36B . 0.9800 ?
C36A H36C . 0.9800 ?
O37A C38A . 1.345(7) ?
C38A O39A . 1.226(7) ?
C38A C40A . 1.482(8) ?
C40A C45A . 1.399(8) ?
C40A C41A . 1.399(8) ?
C41A C42A . 1.385(8) ?
C41A H41A . 0.9500 ?
C42A C43A . 1.384(9) ?
C42A H42A . 0.9500 ?
C43A C44A . 1.394(9) ?
C44A C45A . 1.365(9) ?
C44A H44A . 0.9500 ?
C45A H45A . 0.9500 ?
Br1B C43B . 1.890(6) ?
C1B O37B . 1.444(6) ?
C1B C2B . 1.530(7) y
C1B C6B . 1.547(8) ?
C1B H1BA . 1.0000 ?
C2B C15B . 1.515(8) ?
C2B C3B . 1.544(7) y
C2B H2BA . 1.0000 ?
C3B C4B . 1.512(8) y
C3B C26B . 1.520(8) ?
C3B H3BA . 1.0000 ?
C4B C5B . 1.323(9) y
C4B H4BA . 0.9500 ?
C5B C6B . 1.507(8) y
C5B H5BA . 0.9500 ?
C6B N7B . 1.471(7) y
C6B H6BA . 1.0000 ?
N7B C9B . 1.385(7) y
N7B C8B . 1.465(8) ?
C8B H8BA . 0.9800 ?
C8B H8BB . 0.9800 ?
C8B H8BC . 0.9800 ?
C9B C10B . 1.414(8) ?
C9B C14B . 1.414(8) ?
C10B C11B . 1.382(9) ?
C10B H10B . 0.9500 ?
C11B C12B . 1.381(9) ?
C11B H11B . 0.9500 ?
C12B C13B . 1.390(9) ?
C12B H12B . 0.9500 ?
C13B C14B . 1.375(9) ?
C13B H13B . 0.9500 ?
C14B H14B . 0.9500 ?
C15B O16B . 1.436(7) ?
C15B H15C . 0.9900 ?
C15B H15D . 0.9900 ?
O16B C17B . 1.437(7) ?
C17B C18B . 1.507(8) ?
C17B H17C . 0.9900 ?
C17B H17D . 0.9900 ?
C18B C23B . 1.394(8) ?
C18B C19B . 1.403(8) ?
C19B C20B . 1.380(9) ?
C19B H19B . 0.9500 ?
C20B C21B . 1.394(9) ?
C20B H20B . 0.9500 ?
C21B C22B . 1.378(9) ?
C21B O24B . 1.387(7) ?
C22B C23B . 1.381(9) ?
C22B H22B . 0.9500 ?
C23B H23B . 0.9500 ?
O24B C25B . 1.418(9) ?
C25B H25D . 0.9800 ?
C25B H25E . 0.9800 ?
C25B H25F . 0.9800 ?
C26B O27B . 1.428(7) ?
C26B H26C . 0.9900 ?
C26B H26D . 0.9900 ?
O27B C28B . 1.424(7) ?
C28B C29B . 1.519(9) ?
C28B H28C . 0.9900 ?
C28B H28D . 0.9900 ?
C29B C34B . 1.379(8) ?
C29B C30B . 1.411(9) ?
C30B C31B . 1.378(10) ?
C30B H30B . 0.9500 ?
C31B C32B . 1.385(9) ?
C31B H31B . 0.9500 ?
C32B O35B . 1.372(7) ?
C32B C33B . 1.382(8) ?
C33B C34B . 1.400(9) ?
C33B H33B . 0.9500 ?
C34B H34B . 0.9500 ?
O35B C36B . 1.428(8) ?
C36B H36D . 0.9800 ?
C36B H36E . 0.9800 ?
C36B H36F . 0.9800 ?
O37B C38B . 1.357(7) ?
C38B O39B . 1.204(7) ?
C38B C40B . 1.493(8) ?
C40B C41B . 1.396(8) ?
C40B C45B . 1.402(8) ?
C41B C42B . 1.391(8) ?
C41B H41B . 0.9500 ?
C42B C43B . 1.383(9) ?
C42B H42B . 0.9500 ?
C43B C44B . 1.371(9) ?
C44B C45B . 1.394(9) ?
C44B H44B . 0.9500 ?
C45B H45B . 0.9500 ?

loop_
_geom_torsion_atom_site_label_1
_geom_torsion_atom_site_label_2
_geom_torsion_atom_site_label_3
_geom_torsion_atom_site_label_4
_geom_torsion
_geom_torsion_publ_flag
O37A C1A C2A C15A -49.1(6) ?
C6A C1A C2A C15A 69.9(6) ?
O37A C1A C2A C3A -179.9(4) ?
C6A C1A C2A C3A -60.9(6) ?
C15A C2A C3A C26A 39.6(7) ?
C1A C2A C3A C26A 169.2(5) ?
C15A C2A C3A C4A -87.9(6) ?
C1A C2A C3A C4A 41.7(7) ?
C26A C3A C4A C5A -143.3(6) ?
C2A C3A C4A C5A -15.0(9) ?
C3A C4A C5A C6A 2.4(10) ?
C4A C5A C6A N7A -143.2(6) ?
C4A C5A C6A C1A -17.9(8) ?
O37A C1A C6A N7A -65.0(6) ?
C2A C1A C6A N7A 172.3(5) ?
O37A C1A C6A C5A 170.8(4) ?
C2A C1A C6A C5A 48.1(6) ?
C5A C6A N7A C9A -147.0(5) ?
C1A C6A N7A C9A 89.4(6) ?
C5A C6A N7A C8A 63.9(6) ?
C1A C6A N7A C8A -59.7(6) ?
C8A N7A C9A C10A -1.6(8) ?
C6A N7A C9A C10A -149.9(5) y
C8A N7A C9A C14A -177.3(5) ?
C6A N7A C9A C14A 34.4(7) ?
N7A C9A C10A C11A -175.9(5) ?
C14A C9A C10A C11A 0.0(8) ?
C9A C10A C11A C12A -1.3(9) ?
C10A C11A C12A C13A 1.2(10) ?
C11A C12A C13A C14A 0.2(10) ?
C12A C13A C14A C9A -1.6(9) ?
C10A C9A C14A C13A 1.5(8) ?
N7A C9A C14A C13A 177.3(5) ?
C1A C2A C15A O16A -71.4(6) y
C3A C2A C15A O16A 55.3(7) ?
C2A C15A O16A C17A 171.0(5) ?
C15A O16A C17A C18A -84.9(6) ?
O16A C17A C18A C23A -93.2(7) ?
O16A C17A C18A C19A 85.9(7) y
C23A C18A C19A C20A 1.6(9) ?
C17A C18A C19A C20A -177.4(6) ?
C18A C19A C20A C21A -0.7(10) ?
C19A C20A C21A O24A 178.7(6) ?
C19A C20A C21A C22A -1.1(10) ?
O24A C21A C22A C23A -177.8(6) ?
C20A C21A C22A C23A 2.1(11) ?
C21A C22A C23A C18A -1.1(11) ?
C19A C18A C23A C22A -0.7(9) ?
C17A C18A C23A C22A 178.4(6) ?
C20A C21A O24A C25A 4.9(11) ?
C22A C21A O24A C25A -175.3(7) ?
C4A C3A C26A O27A -178.1(5) ?
C2A C3A C26A O27A 53.9(7) y
C3A C26A O27A C28A -174.6(5) ?
C26A O27A C28A C29A -79.5(7) ?
O27A C28A C29A C34A 99.7(7) ?
O27A C28A C29A C30A -83.0(7) y
C34A C29A C30A C31A 2.4(9) ?
C28A C29A C30A C31A -175.1(6) ?
C29A C30A C31A C32A -0.5(10) ?
C30A C31A C32A O35A 176.2(6) ?
C30A C31A C32A C33A -3.0(10) ?
O35A C32A C33A C34A -174.7(5) ?
C31A C32A C33A C34A 4.4(9) ?
C30A C29A C34A C33A -0.8(9) ?
C28A C29A C34A C33A 176.5(5) ?
C32A C33A C34A C29A -2.6(9) ?
C33A C32A O35A C36A -6.7(9) ?
C31A C32A O35A C36A 174.1(6) ?
C6A C1A O37A C38A 154.5(5) ?
C2A C1A O37A C38A -81.2(6) ?
C1A O37A C38A O39A 8.3(8) ?
C1A O37A C38A C40A -171.7(4) y
O39A C38A C40A C45A 6.1(9) ?
O37A C38A C40A C45A -173.9(5) ?
O39A C38A C40A C41A -169.4(6) ?
O37A C38A C40A C41A 10.7(7) y
C45A C40A C41A C42A -0.2(8) ?
C38A C40A C41A C42A 175.3(5) ?
C40A C41A C42A C43A -0.4(9) ?
C41A C42A C43A C44A 1.4(9) ?
C41A C42A C43A Br1A -179.9(4) ?
C42A C43A C44A C45A -1.9(9) ?
Br1A C43A C44A C45A 179.5(5) ?
C43A C44A C45A C40A 1.4(9) ?
C41A C40A C45A C44A -0.3(8) ?
C38A C40A C45A C44A -175.9(5) ?
O37B C1B C2B C15B -48.4(6) ?
C6B C1B C2B C15B 70.4(6) ?
O37B C1B C2B C3B -179.2(4) ?
C6B C1B C2B C3B -60.4(6) ?
C15B C2B C3B C4B -88.0(6) ?
C1B C2B C3B C4B 41.5(6) ?
C15B C2B C3B C26B 39.7(7) ?
C1B C2B C3B C26B 169.2(5) ?
C26B C3B C4B C5B -143.0(6) ?
C2B C3B C4B C5B -14.4(8) ?
C3B C4B C5B C6B 2.0(9) ?
C4B C5B C6B N7B -143.8(6) ?
C4B C5B C6B C1B -18.1(8) ?
O37B C1B C6B N7B -63.3(6) ?
C2B C1B C6B N7B 173.7(4) ?
O37B C1B C6B C5B 171.1(4) ?
C2B C1B C6B C5B 48.1(6) ?
C5B C6B N7B C9B -146.5(5) ?
C1B C6B N7B C9B 89.1(6) ?
C5B C6B N7B C8B 63.5(6) ?
C1B C6B N7B C8B -60.9(6) ?
C8B N7B C9B C10B -1.9(8) ?
C6B N7B C9B C10B -150.7(5) y
C8B N7B C9B C14B -179.5(5) ?
C6B N7B C9B C14B 31.7(8) ?
N7B C9B C10B C11B -176.9(6) ?
C14B C9B C10B C11B 0.9(9) ?
C9B C10B C11B C12B 0.1(10) ?
C10B C11B C12B C13B -0.7(10) ?
C11B C12B C13B C14B 0.2(10) ?
C12B C13B C14B C9B 0.8(10) ?
N7B C9B C14B C13B 176.4(6) ?
C10B C9B C14B C13B -1.4(9) ?
C1B C2B C15B O16B -71.8(6) y
C3B C2B C15B O16B 54.9(6) ?
C2B C15B O16B C17B 171.8(4) ?
C15B O16B C17B C18B -84.8(6) ?
O16B C17B C18B C23B -94.1(6) ?
O16B C17B C18B C19B 84.5(7) y
C23B C18B C19B C20B 1.3(9) ?
C17B C18B C19B C20B -177.4(5) ?
C18B C19B C20B C21B 0.0(9) ?
C19B C20B C21B C22B -1.5(10) ?
C19B C20B C21B O24B 180.0(6) ?
O24B C21B C22B C23B -179.6(5) ?
C20B C21B C22B C23B 1.8(10) ?
C21B C22B C23B C18B -0.4(9) ?
C19B C18B C23B C22B -1.1(9) ?
C17B C18B C23B C22B 177.6(5) ?
C22B C21B O24B C25B -173.5(6) ?
C20B C21B O24B C25B 5.1(9) ?
C4B C3B C26B O27B -177.2(4) ?
C2B C3B C26B O27B 54.0(6) y
C3B C26B O27B C28B -174.0(5) ?
C26B O27B C28B C29B -80.1(7) ?
O27B C28B C29B C34B 99.0(7) ?
O27B C28B C29B C30B -83.7(7) y
C34B C29B C30B C31B 1.8(9) ?
C28B C29B C30B C31B -175.6(6) ?
C29B C30B C31B C32B -0.8(10) ?
C30B C31B C32B O35B 176.3(5) ?
C30B C31B C32B C33B -1.0(10) ?
O35B C32B C33B C34B -175.3(5) ?
C31B C32B C33B C34B 1.7(9) ?
C30B C29B C34B C33B -1.1(9) ?
C28B C29B C34B C33B 176.3(6) ?
C32B C33B C34B C29B -0.6(9) ?
C33B C32B O35B C36B -9.0(8) ?
C31B C32B O35B C36B 173.8(6) ?
C2B C1B O37B C38B -81.5(6) ?
C6B C1B O37B C38B 154.7(5) ?
C1B O37B C38B O39B 7.0(8) ?
C1B O37B C38B C40B -172.6(4) y
O39B C38B C40B C41B -170.2(6) ?
O37B C38B C40B C41B 9.4(7) y
O39B C38B C40B C45B 6.4(9) ?
O37B C38B C40B C45B -174.0(5) ?
C45B C40B C41B C42B -1.5(9) ?
C38B C40B C41B C42B 175.1(5) ?
C40B C41B C42B C43B 2.3(9) ?
C41B C42B C43B C44B -1.7(9) ?
C41B C42B C43B Br1B 179.1(5) ?
C42B C43B C44B C45B 0.3(10) ?
Br1B C43B C44B C45B 179.4(5) ?
C43B C44B C45B C40B 0.5(9) ?
C41B C40B C45B C44B 0.1(9) ?
C38B C40B C45B C44B -176.6(5) ?

loop_
_cod_related_entry_id
_cod_related_entry_database
_cod_related_entry_code
1 ChemSpider 24731563
